data_4133813
loop_
_publ_author_name
'Fisher, Steven P.'
'McArthur, Scott G.'
'Tej, Varun'
'Lee, Sarah E.'
'Chan, Allen L.'
'Banda, Isaac'
'Gregory, Aaron'
'Berkley, Kevin'
'Tsay, Charlene'
'Rheingold, Arnold L.'
'Guisado-Barrios, Gregorio'
'Lavallo, Vincent'

_publ_section_title
;
 Strongly Coordinating Ligands to Form Weakly Coordinating yet Functional
 Organometallic Anions.
;
_journal_name_full 'Journal of the American Chemical Society'
_journal_paper_doi 10.1021/jacs.9b10234
_journal_year 2019
_chemical_formula_moiety 'C11 H26 Ag Au B22 Br12 N2 O S'
_chemical_formula_sum 'C11 H26 Ag Au B22 Br12 N2 O S'
_chemical_formula_weight 1735.97
_space_group_crystal_system triclinic
_space_group_IT_number 2
_space_group_name_Hall '-P 1'
_space_group_name_H-M_alt 'P -1'
_atom_sites_solution_hydrogens geom
_audit_creation_date 2019-07-23
_audit_creation_method
;
Olex2 1.2-beta
(compiled 2018.05.29 svn.r3508 for OlexSys, GUI svn.r5506)
;
_cell_angle_alpha 64.599(8)
_cell_angle_beta 82.881(7)
_cell_angle_gamma 72.102(7)
_cell_formula_units_Z 2
_cell_length_a 11.165(3)
_cell_length_b 15.799(5)
_cell_length_c 18.044(5)
_cell_measurement_reflns_used 9996
_cell_measurement_temperature 175
_cell_measurement_theta_max 27.42
_cell_measurement_theta_min 2.27
_cell_volume 2735.9(14)
_computing_cell_refinement 'SAINT v8.38A (Bruker, 2017)'
_computing_data_collection 'APEX3 v2017.3-0 (Bruker, 2017)'
_computing_data_reduction 'SAINT v8.38A (Bruker, 2017)'
_computing_molecular_graphics 'Olex2 (Dolomanov et al., 2009)'
_computing_publication_material 'Olex2 (Dolomanov et al., 2009)'
_computing_structure_refinement 'XL (Sheldrick, 2008)'
_computing_structure_solution 'ShelXT (Sheldrick, 2015)'
_diffrn_ambient_temperature 175.0
_diffrn_detector 'Bruker APEX-II CCD'
_diffrn_detector_area_resol_mean 8.258
_diffrn_detector_type 'CCD Area Detector'
_diffrn_measured_fraction_theta_full 1.000
_diffrn_measured_fraction_theta_max 0.992
_diffrn_measurement_device 'Kappa Four-Circle Diffractometer'
_diffrn_measurement_device_type 'Bruker APEX II Ultra'
_diffrn_measurement_method '\w and \f scans'
_diffrn_radiation_monochromator 'Double Bounce Multilayer Mirrors'
_diffrn_radiation_probe x-ray
_diffrn_radiation_type MoK\a
_diffrn_radiation_wavelength 0.71073
_diffrn_reflns_av_R_equivalents 0.0603
_diffrn_reflns_av_unetI/netI 0.0753
_diffrn_reflns_Laue_measured_fraction_full 1.000
_diffrn_reflns_Laue_measured_fraction_max 0.992
_diffrn_reflns_limit_h_max 14
_diffrn_reflns_limit_h_min -14
_diffrn_reflns_limit_k_max 20
_diffrn_reflns_limit_k_min -20
_diffrn_reflns_limit_l_max 23
_diffrn_reflns_limit_l_min -23
_diffrn_reflns_number 36548
_diffrn_reflns_point_group_measured_fraction_full 1.000
_diffrn_reflns_point_group_measured_fraction_max 0.992
_diffrn_reflns_theta_full 25.242
_diffrn_reflns_theta_max 27.607
_diffrn_reflns_theta_min 1.249
_diffrn_source 'Micro Focus Rotating Anode'
_diffrn_source_type 'Bruker TXS'
_diffrn_standards_number 0
_exptl_absorpt_coefficient_mu 11.854
_exptl_absorpt_correction_T_max 0.7456
_exptl_absorpt_correction_T_min 0.5288
_exptl_absorpt_correction_type multi-scan
_exptl_absorpt_process_details
'SADABS-2016/2 (Bruker,2016/2) was used for absorption correction. wR2(int) was 0.0929 before and 0.0577 after correction. The Ratio of minimum to maximum transmission is 0.7092. The \l/2 correction factor is Not present.'
_exptl_crystal_colour colourless
_exptl_crystal_colour_primary colourless
_exptl_crystal_density_diffrn 2.107
_exptl_crystal_description block
_exptl_crystal_F_000 1572
_exptl_crystal_size_max 0.31
_exptl_crystal_size_mid 0.28
_exptl_crystal_size_min 0.26
_refine_diff_density_max 1.749
_refine_diff_density_min -1.612
_refine_diff_density_rms 0.182
_refine_ls_extinction_method none
_refine_ls_goodness_of_fit_ref 1.068
_refine_ls_hydrogen_treatment constr
_refine_ls_matrix_type full
_refine_ls_number_parameters 462
_refine_ls_number_reflns 12634
_refine_ls_number_restraints 177
_refine_ls_restrained_S_all 1.060
_refine_ls_R_factor_all 0.0728
_refine_ls_R_factor_gt 0.0431
_refine_ls_shift/su_max 0.001
_refine_ls_shift/su_mean 0.000
_refine_ls_structure_factor_coef Fsqd
_refine_ls_weighting_details 'w=1/[\s^2^(Fo^2^)+(0.0456P)^2^+1.7493P] where P=(Fo^2^+2Fc^2^)/3'
_refine_ls_weighting_scheme calc
_refine_ls_wR_factor_gt 0.1014
_refine_ls_wR_factor_ref 0.1101
_reflns_Friedel_coverage 0.000
_reflns_number_gt 8969
_reflns_number_total 12634
_reflns_threshold_expression 'I > 2\s(I)'
_cod_data_source_file ja9b10234_si_004.cif
_cod_data_source_block lavallo37_0m_a_sq_sq
_cod_depositor_comments
;
The following automatic conversions were performed:

data item '_diffrn_radiation_probe' value 'X-ray' was changed to
'x-ray' in accordance with the
/home/data/users/saulius/crontab/automatic-downloads/rss-feeds/ACS/lib/dictionaries/cif_core.dic
dictionary named 'cif_core.dic' version 2.4.2 last updated on
2011-04-26.

Automatic conversion script
Id: cif_fix_values 7556 2019-12-06 15:28:31Z antanas 
;
_cod_original_cell_volume 2735.9(13)
_cod_database_code 4133813
_shelx_shelxl_version_number 2016/6
_shelx_space_group_comment
;
The symmetry employed for this shelxl refinement is uniquely defined
by the following loop, which should always be used as a source of
symmetry information in preference to the above space-group names.
They are only intended as comments.
;
_shelx_estimated_absorpt_t_max 0.149
_shelx_estimated_absorpt_t_min 0.120
_olex2_refinement_description
;
1. Fixed Uiso
 At 1.2 times of:
  All B(H) groups, All C(H) groups, All C(H,H) groups
 At 1.5 times of:
  All C(H,H,H) groups
2. Restrained distances
 C8-C9 = C9-C10 = C11-C10
 1.5 with sigma of 0.002
3. Uiso/Uaniso restraints and constraints
Uanis(B20) \\sim Ueq, Uanis(B4) \\sim Ueq, Uanis(B19) \\sim Ueq, Uanis(B6)
\\sim Ueq, Uanis(B17) \\sim Ueq, Uanis(B15) \\sim Ueq, Uanis(B14) \\sim Ueq,
Uanis(B9) \\sim Ueq, Uanis(B1) \\sim Ueq, Uanis(B13) \\sim Ueq, Uanis(B2) \\sim
Ueq, Uanis(B7) \\sim Ueq, Uanis(B10) \\sim Ueq, Uanis(B22) \\sim Ueq, Uanis(B3)
\\sim Ueq, Uanis(B8) \\sim Ueq, Uanis(B21) \\sim Ueq, Uanis(B18) \\sim Ueq,
Uanis(B12) \\sim Ueq, Uanis(B11) \\sim Ueq, Uanis(B5) \\sim Ueq, Uanis(B16)
\\sim Ueq, Uanis(C1) \\sim Ueq, Uanis(C3) \\sim Ueq, Uanis(C4) \\sim Ueq,
Uanis(C5) \\sim Ueq, Uanis(C2) \\sim Ueq, Uanis(C7) \\sim Ueq, Uanis(C6) \\sim
Ueq: with sigma of 0.1 and sigma for terminal atoms of 0.2
4.a Secondary CH2 refined with riding coordinates:
 C8(H8A,H8B), C9(H9A,H9B), C10(H10A,H10B), C11(H11A,H11B)
4.b Aromatic/amide H refined with riding coordinates:
 C4(H4), C5(H5)
4.c Idealised Me refined as rotating group:
 C6(H6A,H6B,H6C), C7(H7A,H7B,H7C)
4.d Boron cage BH refined with riding coordinates:
 B1(H1), B2(H2), B5(H5A), B6(H6), B10(H10), B12(H12), B13(H13), B14(H14),
 B15(H15), B22(H22)
;
_platon_squeeze_void_probe_radius 1.20
_olex2_submission_special_instructions 'No special instructions were received'

loop_
_space_group_symop_operation_xyz
'x, y, z'
'-x, -y, -z'

loop_
_atom_site_label
_atom_site_type_symbol
_atom_site_fract_x
_atom_site_fract_y
_atom_site_fract_z
_atom_site_U_iso_or_equiv
_atom_site_adp_type
_atom_site_occupancy
_atom_site_site_symmetry_order
_atom_site_calc_flag
_atom_site_refinement_flags_posn
_atom_site_refinement_flags_adp
Au1 Au 0.28808(2) 0.38020(2) 0.34931(2) 0.02757(8) Uani 1 1 d . .
Ag1 Ag -0.02325(5) 0.98406(4) 0.25672(4) 0.03879(15) Uani 1 1 d . .
Br1 Br 0.00322(6) 0.94241(4) 0.12008(4) 0.02667(16) Uani 1 1 d . .
Br2 Br -0.13483(7) 0.83273(5) 0.01336(4) 0.03403(18) Uani 1 1 d . .
Br3 Br 0.00588(7) 0.78365(5) 0.35447(4) 0.02933(16) Uani 1 1 d . .
Br4 Br -0.27064(6) 0.83196(5) 0.22055(4) 0.03058(17) Uani 1 1 d . .
Br5 Br -0.12566(7) 0.56908(5) 0.38856(5) 0.0426(2) Uani 1 1 d . .
Br6 Br -0.22052(7) 0.60630(6) 0.17814(6) 0.0467(2) Uani 1 1 d . .
Br7 Br 1.00041(7) 0.30405(6) 0.27888(6) 0.0488(2) Uani 1 1 d . .
Br8 Br 0.90931(6) 0.19268(5) 0.15051(4) 0.03169(17) Uani 1 1 d . .
Br9 Br 0.95379(6) 0.04518(5) 0.38684(4) 0.03105(17) Uani 1 1 d . .
Br10 Br 0.68934(6) 0.04406(5) 0.27636(5) 0.03474(19) Uani 1 1 d . .
Br11 Br 0.62119(8) 0.07274(5) 0.47989(5) 0.0465(2) Uani 1 1 d . .
Br12 Br 0.82381(8) 0.22872(7) 0.48399(5) 0.0524(2) Uani 1 1 d . .
S1 S 0.20293(17) 0.28837(14) 0.46734(12) 0.0402(5) Uani 1 1 d . .
O1 O 0.1948(6) 0.9820(5) 0.2524(5) 0.071(2) Uani 1 1 d . .
N1 N 0.3026(5) 0.5582(3) 0.1916(3) 0.0227(12) Uani 1 1 d . .
N2 N 0.4796(5) 0.4455(3) 0.2178(3) 0.0211(12) Uani 1 1 d . .
C1 C 0.1757(5) 0.6163(4) 0.1984(4) 0.0170(13) Uani 1 1 d . U
C2 C 0.5819(6) 0.3569(4) 0.2563(4) 0.0233(14) Uani 1 1 d . U
C3 C 0.3602(6) 0.4661(4) 0.2467(4) 0.0248(15) Uani 1 1 d . U
C4 C 0.3845(7) 0.5927(5) 0.1303(5) 0.0351(18) Uani 1 1 d . U
H4 H 0.366124 0.654741 0.084849 0.042 Uiso 1 1 calc R .
C5 C 0.4949(6) 0.5230(5) 0.1462(4) 0.0315(17) Uani 1 1 d . U
H5 H 0.569216 0.526144 0.114464 0.038 Uiso 1 1 calc R .
C6 C 0.3241(8) 0.2428(7) 0.5434(5) 0.063(3) Uani 1 1 d . U
H6A H 0.395963 0.195489 0.532401 0.095 Uiso 1 1 calc GR .
H6B H 0.290971 0.210779 0.598004 0.095 Uiso 1 1 calc GR .
H6C H 0.351224 0.297199 0.541143 0.095 Uiso 1 1 calc GR .
C7 C 0.2158(9) 0.1740(6) 0.4621(7) 0.068(3) Uani 1 1 d . U
H7A H 0.147443 0.183121 0.427794 0.102 Uiso 1 1 calc GR .
H7B H 0.209941 0.124386 0.517494 0.102 Uiso 1 1 calc GR .
H7C H 0.296972 0.152654 0.438290 0.102 Uiso 1 1 calc GR .
C8 C 0.2926(9) 0.9016(9) 0.2800(11) 0.133(6) Uani 1 1 d D .
H8A H 0.311775 0.870569 0.240832 0.160 Uiso 1 1 calc R .
H8B H 0.272267 0.853986 0.333644 0.160 Uiso 1 1 calc R .
C9 C 0.4037(9) 0.9310(10) 0.2888(10) 0.121(5) Uani 1 1 d D .
H9A H 0.441628 0.890542 0.344322 0.146 Uiso 1 1 calc R .
H9B H 0.468472 0.923334 0.247652 0.146 Uiso 1 1 calc R .
C10 C 0.3528(13) 1.0361(9) 0.2751(12) 0.194(11) Uani 1 1 d D .
H10A H 0.333289 1.043076 0.327626 0.233 Uiso 1 1 calc R .
H10B H 0.412205 1.074062 0.243647 0.233 Uiso 1 1 calc R .
C11 C 0.2358(12) 1.0666(10) 0.2265(11) 0.169(9) Uani 1 1 d D .
H11A H 0.170414 1.118706 0.237260 0.203 Uiso 1 1 calc R .
H11B H 0.253961 1.091482 0.167043 0.203 Uiso 1 1 calc R .
B1 B 0.0634(7) 0.5585(5) 0.2415(5) 0.0260(17) Uani 1 1 d . U
H1 H 0.078757 0.477786 0.265497 0.031 Uiso 1 1 calc R .
B2 B 0.1262(6) 0.6120(5) 0.2932(5) 0.0194(15) Uani 1 1 d . U
H2 H 0.181685 0.566326 0.351812 0.023 Uiso 1 1 calc R .
B3 B -0.0383(7) 0.6323(5) 0.2890(5) 0.0221(16) Uani 1 1 d . U
B4 B -0.0799(7) 0.6464(5) 0.1918(5) 0.0233(17) Uani 1 1 d . U
B5 B 0.0606(7) 0.6323(5) 0.1353(5) 0.0249(17) Uani 1 1 d . U
H5A H 0.074422 0.599362 0.089774 0.030 Uiso 1 1 calc R .
B6 B 0.1660(7) 0.7154(5) 0.2171(5) 0.0221(16) Uani 1 1 d . U
H6 H 0.248847 0.736619 0.225078 0.026 Uiso 1 1 calc R .
B7 B 0.0254(7) 0.7299(5) 0.2732(5) 0.0220(16) Uani 1 1 d . U
B8 B -0.1034(7) 0.7520(5) 0.2115(5) 0.0204(16) Uani 1 1 d . U
B9 B -0.0418(6) 0.7516(5) 0.1152(5) 0.0191(15) Uani 1 1 d . U
B10 B 0.1232(7) 0.7304(5) 0.1185(5) 0.0211(16) Uani 1 1 d . U
H10 H 0.177453 0.762292 0.061999 0.025 Uiso 1 1 calc R .
B11 B 0.0235(6) 0.8022(5) 0.1667(4) 0.0175(15) Uani 1 1 d . U
B12 B 0.6997(7) 0.3638(6) 0.3043(5) 0.0276(18) Uani 1 1 d . U
H12 H 0.701679 0.431327 0.309806 0.033 Uiso 1 1 calc R .
B13 B 0.7251(7) 0.3537(5) 0.2095(5) 0.0265(18) Uani 1 1 d . U
H13 H 0.744768 0.414591 0.152530 0.032 Uiso 1 1 calc R .
B14 B 0.6336(7) 0.2798(5) 0.2057(5) 0.0239(17) Uani 1 1 d . U
H14 H 0.593639 0.291545 0.147004 0.029 Uiso 1 1 calc R .
B15 B 0.5495(7) 0.2461(5) 0.3006(5) 0.0218(16) Uani 1 1 d . U
H15 H 0.453599 0.236149 0.303695 0.026 Uiso 1 1 calc R .
B16 B 0.6604(6) 0.1748(5) 0.3801(5) 0.0211(16) Uani 1 1 d . U
B17 B 0.6886(7) 0.1622(5) 0.2865(5) 0.0221(16) Uani 1 1 d . U
B18 B 0.8147(7) 0.1625(5) 0.3374(5) 0.0222(16) Uani 1 1 d . U
B19 B 0.7938(6) 0.2295(5) 0.2295(5) 0.0221(16) Uani 1 1 d . U
B20 B 0.8358(7) 0.2809(5) 0.2897(5) 0.0233(17) Uani 1 1 d . U
B21 B 0.7556(7) 0.2484(6) 0.3819(5) 0.0278(18) Uani 1 1 d . U
B22 B 0.5931(7) 0.2976(5) 0.3610(5) 0.0262(17) Uani 1 1 d . U
H22 H 0.525608 0.320690 0.404683 0.031 Uiso 1 1 calc R .

loop_
_atom_site_aniso_label
_atom_site_aniso_U_11
_atom_site_aniso_U_22
_atom_site_aniso_U_33
_atom_site_aniso_U_23
_atom_site_aniso_U_13
_atom_site_aniso_U_12
Au1 0.02373(14) 0.01426(13) 0.03123(17) -0.00388(12) 0.00926(11) 0.00108(10)
Ag1 0.0363(3) 0.0295(3) 0.0579(4) -0.0298(3) 0.0000(3) -0.0017(3)
Br1 0.0341(4) 0.0093(3) 0.0313(4) -0.0065(3) 0.0002(3) -0.0017(3)
Br2 0.0360(4) 0.0333(4) 0.0280(4) -0.0124(3) -0.0062(3) -0.0013(3)
Br3 0.0347(4) 0.0288(4) 0.0257(4) -0.0167(3) 0.0032(3) -0.0038(3)
Br4 0.0207(3) 0.0256(3) 0.0387(4) -0.0144(3) 0.0026(3) 0.0030(3)
Br5 0.0391(4) 0.0307(4) 0.0432(5) -0.0053(4) 0.0168(4) -0.0110(3)
Br6 0.0379(4) 0.0357(4) 0.0733(6) -0.0233(4) -0.0054(4) -0.0163(4)
Br7 0.0319(4) 0.0457(5) 0.0793(7) -0.0314(5) 0.0044(4) -0.0185(4)
Br8 0.0264(4) 0.0298(4) 0.0353(4) -0.0186(3) 0.0089(3) 0.0012(3)
Br9 0.0262(4) 0.0244(3) 0.0360(4) -0.0133(3) -0.0076(3) 0.0057(3)
Br10 0.0279(4) 0.0211(3) 0.0631(5) -0.0264(4) -0.0027(3) -0.0031(3)
Br11 0.0463(5) 0.0240(4) 0.0426(5) 0.0012(4) 0.0155(4) -0.0021(3)
Br12 0.0547(5) 0.0641(6) 0.0460(5) -0.0385(5) -0.0134(4) 0.0012(4)
S1 0.0306(10) 0.0264(9) 0.0375(12) 0.0010(9) 0.0164(8) -0.0003(8)
O1 0.038(4) 0.064(4) 0.120(6) -0.045(4) -0.015(4) -0.009(3)
N1 0.020(3) 0.008(2) 0.027(3) -0.002(2) 0.011(2) 0.001(2)
N2 0.019(3) 0.008(2) 0.028(3) -0.006(2) 0.005(2) 0.003(2)
C1 0.015(3) 0.012(3) 0.022(3) -0.008(3) 0.004(3) -0.002(2)
C2 0.017(3) 0.012(3) 0.028(4) -0.006(3) 0.001(3) 0.008(2)
C3 0.031(4) 0.009(3) 0.031(4) -0.008(3) 0.005(3) -0.004(3)
C4 0.035(4) 0.021(4) 0.037(5) -0.003(3) 0.010(3) -0.008(3)
C5 0.026(4) 0.020(3) 0.040(5) -0.008(3) 0.013(3) -0.006(3)
C6 0.058(6) 0.075(7) 0.030(5) -0.012(5) 0.020(4) -0.007(5)
C7 0.067(7) 0.047(6) 0.087(8) -0.020(6) 0.011(6) -0.029(5)
C8 0.055(8) 0.079(9) 0.24(2) -0.060(11) -0.014(10) 0.012(7)
C9 0.038(6) 0.161(15) 0.175(15) -0.091(13) 0.005(8) -0.013(8)
C10 0.083(11) 0.116(14) 0.38(3) -0.077(17) -0.088(16) -0.025(10)
C11 0.069(9) 0.101(12) 0.34(3) -0.084(15) -0.007(13) -0.038(9)
B1 0.026(4) 0.012(3) 0.036(5) -0.005(3) -0.001(3) -0.007(3)
B2 0.018(3) 0.012(3) 0.019(4) -0.002(3) 0.002(3) -0.001(3)
B3 0.022(4) 0.015(3) 0.023(4) -0.005(3) 0.005(3) -0.002(3)
B4 0.018(4) 0.017(4) 0.035(5) -0.009(4) 0.001(3) -0.007(3)
B5 0.031(4) 0.016(4) 0.030(5) -0.013(4) 0.002(3) -0.005(3)
B6 0.023(4) 0.014(3) 0.027(4) -0.008(3) 0.003(3) -0.004(3)
B7 0.031(4) 0.009(3) 0.020(4) -0.003(3) 0.004(3) -0.003(3)
B8 0.024(4) 0.014(3) 0.026(4) -0.012(3) 0.005(3) -0.006(3)
B9 0.019(4) 0.013(3) 0.027(4) -0.010(3) 0.000(3) -0.005(3)
B10 0.022(4) 0.012(3) 0.029(4) -0.013(3) 0.001(3) 0.002(3)
B11 0.019(3) 0.012(3) 0.022(4) -0.009(3) 0.003(3) -0.002(3)
B12 0.025(4) 0.024(4) 0.041(5) -0.022(4) 0.008(4) -0.008(3)
B13 0.025(4) 0.014(3) 0.037(5) -0.012(4) 0.009(3) -0.002(3)
B14 0.027(4) 0.016(4) 0.027(4) -0.010(3) 0.000(3) -0.002(3)
B15 0.020(4) 0.012(3) 0.035(5) -0.014(3) 0.004(3) -0.001(3)
B16 0.017(3) 0.012(3) 0.029(4) -0.007(3) 0.008(3) -0.003(3)
B17 0.022(4) 0.012(3) 0.029(4) -0.010(3) 0.005(3) -0.002(3)
B18 0.024(4) 0.011(3) 0.027(4) -0.009(3) 0.003(3) 0.002(3)
B19 0.014(3) 0.020(4) 0.037(5) -0.022(4) 0.004(3) 0.002(3)
B20 0.024(4) 0.019(4) 0.036(5) -0.018(4) 0.004(3) -0.008(3)
B21 0.027(4) 0.032(4) 0.034(5) -0.023(4) 0.003(4) -0.007(3)
B22 0.028(4) 0.017(4) 0.034(5) -0.014(4) 0.010(3) -0.004(3)

loop_
_atom_type_symbol
_atom_type_description
_atom_type_scat_dispersion_real
_atom_type_scat_dispersion_imag
_atom_type_scat_source
C C 0.0033 0.0016 'International Tables Vol C Tables 4.2.6.8 and 6.1.1.4'
H H 0.0000 0.0000 'International Tables Vol C Tables 4.2.6.8 and 6.1.1.4'
Ag Ag -0.8971 1.1015 'International Tables Vol C Tables 4.2.6.8 and 6.1.1.4'
Au Au -2.0133 8.8022 'International Tables Vol C Tables 4.2.6.8 and 6.1.1.4'
B B 0.0013 0.0007 'International Tables Vol C Tables 4.2.6.8 and 6.1.1.4'
Br Br -0.2901 2.4595 'International Tables Vol C Tables 4.2.6.8 and 6.1.1.4'
N N 0.0061 0.0033 'International Tables Vol C Tables 4.2.6.8 and 6.1.1.4'
O O 0.0106 0.0060 'International Tables Vol C Tables 4.2.6.8 and 6.1.1.4'
S S 0.1246 0.1234 'International Tables Vol C Tables 4.2.6.8 and 6.1.1.4'

loop_
_geom_angle_atom_site_label_1
_geom_angle_atom_site_label_2
_geom_angle_atom_site_label_3
_geom_angle
_geom_angle_site_symmetry_1
_geom_angle_site_symmetry_3
C3 Au1 S1 177.48(17) . .
Br1 Ag1 Br3 87.85(3) . .
Br1 Ag1 Br8 90.00(3) . 1_465
Br1 Ag1 Br9 174.30(3) . 1_465
Br1 Ag1 Br10 102.32(3) . 1_465
Br3 Ag1 Br8 171.55(3) . 1_465
Br3 Ag1 Br9 97.66(3) . 1_465
Br3 Ag1 Br10 94.32(3) . 1_465
Br8 Ag1 Br10 78.15(2) 1_465 1_465
Br9 Ag1 Br8 84.76(3) 1_465 1_465
Br9 Ag1 Br10 78.84(3) 1_465 1_465
O1 Ag1 Br1 92.16(17) . .
O1 Ag1 Br3 98.47(16) . .
O1 Ag1 Br8 89.78(17) . 1_465
O1 Ag1 Br9 85.58(17) . 1_465
O1 Ag1 Br10 161.02(16) . 1_465
B11 Br1 Ag1 103.6(2) . .
B7 Br3 Ag1 102.8(2) . .
B19 Br8 Ag1 94.3(2) . 1_645
B18 Br9 Ag1 95.8(2) . 1_645
B17 Br10 Ag1 92.9(2) . 1_645
C6 S1 Au1 103.6(3) . .
C6 S1 C7 97.8(5) . .
C7 S1 Au1 106.9(3) . .
C8 O1 Ag1 125.4(6) . .
C8 O1 C11 110.3(8) . .
C11 O1 Ag1 124.1(6) . .
C3 N1 C1 125.7(5) . .
C3 N1 C4 110.6(5) . .
C4 N1 C1 123.6(5) . .
C3 N2 C2 126.6(5) . .
C3 N2 C5 110.8(5) . .
C5 N2 C2 122.6(5) . .
N1 C1 B1 118.6(5) . .
N1 C1 B2 117.9(5) . .
N1 C1 B5 118.4(5) . .
N1 C1 B6 115.6(5) . .
N1 C1 B10 116.6(5) . .
B1 C1 B2 64.3(4) . .
B1 C1 B5 62.4(4) . .
B1 C1 B6 116.2(5) . .
B1 C1 B10 114.8(5) . .
B2 C1 B5 115.3(5) . .
B2 C1 B10 114.3(4) . .
B5 C1 B10 62.5(4) . .
B6 C1 B2 62.2(4) . .
B6 C1 B5 115.2(5) . .
B6 C1 B10 63.0(4) . .
N2 C2 B12 118.0(5) . .
N2 C2 B13 116.6(5) . .
N2 C2 B14 117.2(5) . .
N2 C2 B15 119.0(5) . .
N2 C2 B22 120.0(5) . .
B12 C2 B14 114.1(5) . .
B12 C2 B15 114.3(5) . .
B13 C2 B12 62.1(4) . .
B13 C2 B14 62.7(4) . .
B13 C2 B15 114.2(5) . .
B13 C2 B22 113.2(5) . .
B15 C2 B14 62.5(4) . .
B22 C2 B12 61.8(4) . .
B22 C2 B14 114.2(5) . .
B22 C2 B15 63.1(4) . .
N1 C3 Au1 128.3(5) . .
N1 C3 N2 104.3(5) . .
N2 C3 Au1 127.4(5) . .
N1 C4 H4 126.2 . .
C5 C4 N1 107.6(6) . .
C5 C4 H4 126.2 . .
N2 C5 H5 126.6 . .
C4 C5 N2 106.7(6) . .
C4 C5 H5 126.6 . .
S1 C6 H6A 109.5 . .
S1 C6 H6B 109.5 . .
S1 C6 H6C 109.5 . .
H6A C6 H6B 109.5 . .
H6A C6 H6C 109.5 . .
H6B C6 H6C 109.5 . .
S1 C7 H7A 109.5 . .
S1 C7 H7B 109.5 . .
S1 C7 H7C 109.5 . .
H7A C7 H7B 109.5 . .
H7A C7 H7C 109.5 . .
H7B C7 H7C 109.5 . .
O1 C8 H8A 110.1 . .
O1 C8 H8B 110.1 . .
O1 C8 C9 108.1(9) . .
H8A C8 H8B 108.4 . .
C9 C8 H8A 110.1 . .
C9 C8 H8B 110.1 . .
C8 C9 H9A 110.7 . .
C8 C9 H9B 110.7 . .
H9A C9 H9B 108.8 . .
C10 C9 C8 105.4(9) . .
C10 C9 H9A 110.7 . .
C10 C9 H9B 110.7 . .
C9 C10 H10A 111.5 . .
C9 C10 H10B 111.5 . .
H10A C10 H10B 109.4 . .
C11 C10 C9 101.1(11) . .
C11 C10 H10A 111.5 . .
C11 C10 H10B 111.5 . .
O1 C11 C10 106.1(10) . .
O1 C11 H11A 110.5 . .
O1 C11 H11B 110.5 . .
C10 C11 H11A 110.5 . .
C10 C11 H11B 110.5 . .
H11A C11 H11B 108.7 . .
C1 B1 H1 124.9 . .
C1 B1 B2 58.3(4) . .
C1 B1 B3 103.5(5) . .
C1 B1 B4 104.4(5) . .
C1 B1 B5 59.3(4) . .
B2 B1 H1 122.1 . .
B3 B1 H1 123.4 . .
B3 B1 B2 59.0(4) . .
B3 B1 B4 59.5(4) . .
B4 B1 H1 122.9 . .
B4 B1 B2 106.7(5) . .
B5 B1 H1 121.3 . .
B5 B1 B2 107.9(5) . .
B5 B1 B3 107.2(5) . .
B5 B1 B4 59.7(4) . .
C1 B2 B1 57.3(4) . .
C1 B2 H2 125.9 . .
C1 B2 B3 103.4(5) . .
C1 B2 B6 58.8(4) . .
C1 B2 B7 104.4(5) . .
B1 B2 H2 122.0 . .
B3 B2 B1 59.8(4) . .
B3 B2 H2 122.3 . .
B6 B2 B1 107.5(5) . .
B6 B2 H2 121.2 . .
B6 B2 B3 108.6(5) . .
B7 B2 B1 108.5(5) . .
B7 B2 H2 121.8 . .
B7 B2 B3 61.0(4) . .
B7 B2 B6 60.1(4) . .
B1 B3 Br5 118.5(4) . .
B1 B3 B7 108.3(5) . .
B1 B3 B8 108.7(5) . .
B2 B3 Br5 119.2(5) . .
B2 B3 B1 61.3(4) . .
B2 B3 B4 109.3(5) . .
B2 B3 B7 59.2(4) . .
B2 B3 B8 108.0(5) . .
B4 B3 Br5 121.6(5) . .
B4 B3 B1 60.5(4) . .
B4 B3 B7 108.0(5) . .
B4 B3 B8 60.2(4) . .
B7 B3 Br5 123.4(5) . .
B8 B3 Br5 124.5(5) . .
B8 B3 B7 59.8(4) . .
B1 B4 Br6 121.4(4) . .
B3 B4 Br6 121.7(5) . .
B3 B4 B1 60.1(4) . .
B3 B4 B8 60.3(4) . .
B3 B4 B9 108.4(5) . .
B5 B4 Br6 121.9(5) . .
B5 B4 B1 59.3(4) . .
B5 B4 B3 107.4(5) . .
B5 B4 B8 108.1(5) . .
B5 B4 B9 60.3(4) . .
B8 B4 Br6 121.6(5) . .
B8 B4 B1 108.4(5) . .
B9 B4 Br6 121.6(5) . .
B9 B4 B1 108.2(5) . .
B9 B4 B8 60.2(4) . .
C1 B5 B1 58.3(4) . .
C1 B5 B4 104.5(5) . .
C1 B5 H5A 124.9 . .
C1 B5 B9 104.9(5) . .
C1 B5 B10 59.3(4) . .
B1 B5 B4 61.0(4) . .
B1 B5 H5A 120.6 . .
B1 B5 B9 109.3(5) . .
B1 B5 B10 108.7(5) . .
B4 B5 H5A 122.3 . .
B4 B5 B9 60.1(4) . .
B4 B5 B10 107.7(5) . .
B9 B5 H5A 122.1 . .
B9 B5 B10 59.5(4) . .
B10 B5 H5A 121.5 . .
C1 B6 B2 59.0(4) . .
C1 B6 H6 124.7 . .
C1 B6 B7 104.2(5) . .
C1 B6 B10 59.2(4) . .
C1 B6 B11 104.0(5) . .
B2 B6 H6 121.2 . .
B2 B6 B7 59.8(4) . .
B2 B6 B10 108.6(5) . .
B2 B6 B11 107.5(5) . .
B7 B6 H6 123.0 . .
B7 B6 B10 107.0(5) . .
B7 B6 B11 59.5(4) . .
B10 B6 H6 121.6 . .
B11 B6 H6 123.2 . .
B11 B6 B10 59.0(4) . .
B2 B7 Br3 120.2(5) . .
B2 B7 B3 59.7(4) . .
B2 B7 B6 60.1(4) . .
B2 B7 B8 108.6(5) . .
B2 B7 B11 108.7(5) . .
B3 B7 Br3 121.4(5) . .
B6 B7 Br3 121.5(5) . .
B6 B7 B3 107.6(5) . .
B6 B7 B8 108.8(5) . .
B8 B7 Br3 122.0(4) . .
B8 B7 B3 60.0(4) . .
B11 B7 Br3 122.8(4) . .
B11 B7 B3 107.6(5) . .
B11 B7 B6 60.7(4) . .
B11 B7 B8 60.0(4) . .
B3 B8 Br4 121.9(5) . .
B3 B8 B9 107.3(5) . .
B4 B8 Br4 121.7(4) . .
B4 B8 B3 59.5(4) . .
B4 B8 B9 59.7(4) . .
B7 B8 Br4 122.0(4) . .
B7 B8 B3 60.2(4) . .
B7 B8 B4 107.8(5) . .
B7 B8 B9 107.9(5) . .
B9 B8 Br4 121.9(5) . .
B11 B8 Br4 122.4(4) . .
B11 B8 B3 107.3(5) . .
B11 B8 B4 107.6(5) . .
B11 B8 B7 59.4(4) . .
B11 B8 B9 60.3(4) . .
B4 B9 Br2 123.1(4) . .
B4 B9 B5 59.6(4) . .
B4 B9 B8 60.1(4) . .
B4 B9 B11 107.2(5) . .
B5 B9 Br2 122.3(5) . .
B5 B9 B8 107.4(5) . .
B5 B9 B11 107.2(5) . .
B8 B9 Br2 122.5(4) . .
B8 B9 B11 59.4(4) . .
B10 B9 Br2 120.7(5) . .
B10 B9 B4 107.9(5) . .
B10 B9 B5 60.4(4) . .
B10 B9 B8 107.4(5) . .
B10 B9 B11 59.4(4) . .
B11 B9 Br2 121.6(4) . .
C1 B10 B5 58.2(4) . .
C1 B10 B6 57.8(4) . .
C1 B10 B9 104.5(5) . .
C1 B10 H10 125.7 . .
C1 B10 B11 103.8(5) . .
B5 B10 B6 107.3(5) . .
B5 B10 H10 121.8 . .
B6 B10 H10 121.6 . .
B9 B10 B5 60.1(4) . .
B9 B10 B6 108.9(5) . .
B9 B10 H10 121.6 . .
B11 B10 B5 108.1(5) . .
B11 B10 B6 60.2(4) . .
B11 B10 B9 60.8(4) . .
B11 B10 H10 122.2 . .
B6 B11 Br1 121.5(4) . .
B6 B11 B9 108.6(5) . .
B7 B11 Br1 123.0(4) . .
B7 B11 B6 59.7(4) . .
B7 B11 B8 60.6(4) . .
B7 B11 B9 108.8(5) . .
B8 B11 Br1 122.3(4) . .
B8 B11 B6 108.5(5) . .
B8 B11 B9 60.3(4) . .
B9 B11 Br1 120.3(4) . .
B10 B11 Br1 119.7(4) . .
B10 B11 B6 60.8(4) . .
B10 B11 B7 108.7(5) . .
B10 B11 B8 108.4(5) . .
B10 B11 B9 59.8(4) . .
C2 B12 H12 124.3 . .
C2 B12 B13 58.8(4) . .
C2 B12 B20 104.9(5) . .
C2 B12 B21 105.7(5) . .
C2 B12 B22 59.0(4) . .
B13 B12 H12 121.4 . .
B20 B12 H12 122.6 . .
B20 B12 B13 60.0(4) . .
B20 B12 B22 107.8(5) . .
B21 B12 H12 121.9 . .
B21 B12 B13 108.2(5) . .
B21 B12 B20 59.7(4) . .
B21 B12 B22 60.4(5) . .
B22 B12 H12 121.4 . .
B22 B12 B13 108.1(5) . .
C2 B13 B12 59.1(4) . .
C2 B13 H13 124.6 . .
C2 B13 B14 59.6(4) . .
C2 B13 B19 104.2(5) . .
C2 B13 B20 104.8(5) . .
B12 B13 H13 121.1 . .
B12 B13 B14 109.0(5) . .
B14 B13 H13 121.3 . .
B19 B13 B12 108.1(6) . .
B19 B13 H13 122.8 . .
B19 B13 B14 58.6(4) . .
B20 B13 B12 59.6(4) . .
B20 B13 H13 122.2 . .
B20 B13 B14 108.2(5) . .
B20 B13 B19 60.9(4) . .
C2 B14 B13 57.7(4) . .
C2 B14 H14 125.7 . .
C2 B14 B15 58.1(4) . .
C2 B14 B17 103.6(5) . .
B13 B14 H14 122.3 . .
B15 B14 B13 106.6(5) . .
B15 B14 H14 122.1 . .
B17 B14 B13 107.2(5) . .
B17 B14 H14 122.7 . .
B17 B14 B15 59.7(4) . .
B19 B14 C2 103.6(5) . .
B19 B14 B13 59.7(4) . .
B19 B14 H14 122.6 . .
B19 B14 B15 107.5(5) . .
B19 B14 B17 60.0(4) . .
C2 B15 B14 59.5(4) . .
C2 B15 H15 124.7 . .
C2 B15 B16 103.9(5) . .
C2 B15 B17 104.6(5) . .
C2 B15 B22 58.2(4) . .
B14 B15 H15 121.3 . .
B16 B15 B14 107.7(5) . .
B16 B15 H15 122.9 . .
B16 B15 B17 60.0(4) . .
B16 B15 B22 58.9(4) . .
B17 B15 B14 59.6(4) . .
B17 B15 H15 122.8 . .
B17 B15 B22 106.8(5) . .
B22 B15 B14 107.8(5) . .
B22 B15 H15 122.3 . .
B15 B16 Br11 120.6(4) . .
B15 B16 B17 60.8(4) . .
B15 B16 B18 109.0(5) . .
B15 B16 B21 108.8(5) . .
B17 B16 Br11 121.9(4) . .
B17 B16 B18 60.0(4) . .
B17 B16 B21 107.7(5) . .
B18 B16 Br11 122.1(4) . .
B18 B16 B21 59.3(4) . .
B21 B16 Br11 121.8(5) . .
B22 B16 Br11 120.6(5) . .
B22 B16 B15 61.9(4) . .
B22 B16 B17 109.7(5) . .
B22 B16 B18 107.7(5) . .
B22 B16 B21 59.2(4) . .
B14 B17 Br10 121.7(5) . .
B14 B17 B15 60.7(4) . .
B14 B17 B18 108.2(5) . .
B15 B17 Br10 123.5(5) . .
B16 B17 Br10 122.8(5) . .
B16 B17 B14 107.9(5) . .
B16 B17 B15 59.2(4) . .
B16 B17 B18 60.6(4) . .
B18 B17 Br10 120.2(4) . .
B18 B17 B15 108.2(5) . .
B19 B17 Br10 120.6(4) . .
B19 B17 B14 59.1(4) . .
B19 B17 B15 107.5(5) . .
B19 B17 B16 108.0(5) . .
B19 B17 B18 60.4(4) . .
B16 B18 Br9 122.2(5) . .
B17 B18 Br9 121.3(4) . .
B17 B18 B16 59.3(4) . .
B17 B18 B19 59.4(4) . .
B17 B18 B21 108.5(5) . .
B19 B18 Br9 122.7(4) . .
B19 B18 B16 106.2(5) . .
B19 B18 B21 106.8(5) . .
B20 B18 Br9 122.4(5) . .
B20 B18 B16 107.1(5) . .
B20 B18 B17 108.0(5) . .
B20 B18 B19 60.3(4) . .
B20 B18 B21 58.5(4) . .
B21 B18 Br9 122.0(5) . .
B21 B18 B16 61.0(4) . .
B13 B19 Br8 120.2(5) . .
B13 B19 B18 107.9(5) . .
B13 B19 B20 59.4(4) . .
B14 B19 Br8 119.1(5) . .
B14 B19 B13 61.7(4) . .
B14 B19 B17 60.9(4) . .
B14 B19 B18 109.6(5) . .
B14 B19 B20 109.4(5) . .
B17 B19 Br8 121.7(4) . .
B17 B19 B13 109.4(5) . .
B17 B19 B18 60.3(4) . .
B17 B19 B20 108.1(5) . .
B18 B19 Br8 122.9(4) . .
B18 B19 B20 59.6(4) . .
B20 B19 Br8 122.1(5) . .
B12 B20 Br7 121.2(4) . .
B12 B20 B13 60.4(4) . .
B12 B20 B18 108.5(5) . .
B12 B20 B19 107.9(5) . .
B13 B20 Br7 119.3(5) . .
B13 B20 B18 108.4(5) . .
B13 B20 B19 59.7(4) . .
B18 B20 Br7 122.9(5) . .
B18 B20 B19 60.0(4) . .
B19 B20 Br7 121.0(5) . .
B21 B20 Br7 123.0(5) . .
B21 B20 B12 59.6(4) . .
B21 B20 B13 108.5(5) . .
B21 B20 B18 61.1(4) . .
B21 B20 B19 108.6(5) . .
B12 B21 Br12 121.9(5) . .
B12 B21 B16 107.1(5) . .
B12 B21 B18 108.9(5) . .
B12 B21 B20 60.7(4) . .
B12 B21 B22 60.6(4) . .
B16 B21 Br12 121.5(5) . .
B18 B21 Br12 121.8(5) . .
B18 B21 B16 59.7(4) . .
B20 B21 Br12 122.8(5) . .
B20 B21 B16 107.5(5) . .
B20 B21 B18 60.5(4) . .
B20 B21 B22 108.6(6) . .
B22 B21 Br12 120.8(5) . .
B22 B21 B16 58.5(4) . .
B22 B21 B18 107.4(5) . .
C2 B22 B12 59.2(4) . .
C2 B22 B15 58.7(4) . .
C2 B22 B16 104.5(5) . .
C2 B22 B21 104.8(5) . .
C2 B22 H22 125.0 . .
B12 B22 B15 108.5(5) . .
B12 B22 H22 121.3 . .
B15 B22 H22 121.4 . .
B16 B22 B12 108.9(5) . .
B16 B22 B15 59.2(4) . .
B16 B22 B21 62.3(4) . .
B16 B22 H22 121.8 . .
B21 B22 B12 59.0(4) . .
B21 B22 B15 109.2(5) . .
B21 B22 H22 121.6 . .

loop_
_geom_bond_atom_site_label_1
_geom_bond_atom_site_label_2
_geom_bond_distance
_geom_bond_site_symmetry_2
Au1 S1 2.2890(19) .
Au1 C3 2.015(7) .
Ag1 Br1 2.7731(11) .
Ag1 Br3 2.8212(12) .
Ag1 Br8 2.9183(12) 1_465
Ag1 Br9 2.8555(11) 1_465
Ag1 Br10 3.0755(12) 1_465
Ag1 O1 2.417(6) .
Br1 B11 1.950(7) .
Br2 B9 1.932(7) .
Br3 B7 1.947(7) .
Br4 B8 1.940(7) .
Br5 B3 1.949(8) .
Br6 B4 1.942(7) .
Br7 B20 1.952(7) .
Br8 B19 1.956(7) .
Br9 B18 1.949(7) .
Br10 B17 1.949(7) .
Br11 B16 1.944(7) .
Br12 B21 1.945(8) .
S1 C6 1.801(9) .
S1 C7 1.810(9) .
O1 C8 1.339(12) .
O1 C11 1.415(14) .
N1 C1 1.456(7) .
N1 C3 1.364(8) .
N1 C4 1.378(8) .
N2 C2 1.458(7) .
N2 C3 1.365(8) .
N2 C5 1.383(8) .
C1 B1 1.692(9) .
C1 B2 1.711(9) .
C1 B5 1.712(10) .
C1 B6 1.707(9) .
C1 B10 1.733(9) .
C2 B12 1.715(10) .
C2 B13 1.710(10) .
C2 B14 1.744(9) .
C2 B15 1.719(9) .
C2 B22 1.711(10) .
C4 H4 0.9500 .
C4 C5 1.340(9) .
C5 H5 0.9500 .
C6 H6A 0.9800 .
C6 H6B 0.9800 .
C6 H6C 0.9800 .
C7 H7A 0.9800 .
C7 H7B 0.9800 .
C7 H7C 0.9800 .
C8 H8A 0.9900 .
C8 H8B 0.9900 .
C8 C9 1.499(2) .
C9 H9A 0.9900 .
C9 H9B 0.9900 .
C9 C10 1.499(2) .
C10 H10A 0.9900 .
C10 H10B 0.9900 .
C10 C11 1.498(2) .
C11 H11A 0.9900 .
C11 H11B 0.9900 .
B1 H1 1.1200 .
B1 B2 1.812(10) .
B1 B3 1.785(10) .
B1 B4 1.792(10) .
B1 B5 1.763(11) .
B2 H2 1.1200 .
B2 B3 1.771(10) .
B2 B6 1.767(10) .
B2 B7 1.761(9) .
B3 B4 1.774(11) .
B3 B7 1.793(10) .
B3 B8 1.789(10) .
B4 B5 1.770(11) .
B4 B8 1.787(9) .
B4 B9 1.780(10) .
B5 H5A 1.1200 .
B5 B9 1.783(10) .
B5 B10 1.787(10) .
B6 H6 1.1200 .
B6 B7 1.768(10) .
B6 B10 1.797(10) .
B6 B11 1.785(10) .
B7 B8 1.785(11) .
B7 B11 1.764(10) .
B8 B9 1.789(10) .
B8 B11 1.774(10) .
B9 B10 1.772(10) .
B9 B11 1.789(9) .
B10 H10 1.1200 .
B10 B11 1.764(9) .
B12 H12 1.1200 .
B12 B13 1.767(11) .
B12 B20 1.752(10) .
B12 B21 1.733(11) .
B12 B22 1.760(11) .
B13 H13 1.1200 .
B13 B14 1.797(10) .
B13 B19 1.763(9) .
B13 B20 1.758(11) .
B14 H14 1.1200 .
B14 B15 1.795(11) .
B14 B17 1.776(10) .
B14 B19 1.743(10) .
B15 H15 1.1200 .
B15 B16 1.749(11) .
B15 B17 1.778(9) .
B15 B22 1.795(10) .
B16 B17 1.764(11) .
B16 B18 1.787(10) .
B16 B21 1.812(10) .
B16 B22 1.744(9) .
B17 B18 1.776(11) .
B17 B19 1.761(10) .
B18 B19 1.778(11) .
B18 B20 1.771(10) .
B18 B21 1.781(10) .
B19 B20 1.784(10) .
B20 B21 1.735(11) .
B21 B22 1.758(11) .
B22 H22 1.1200 .

loop_
_platon_squeeze_void_nr
_platon_squeeze_void_average_x
_platon_squeeze_void_average_y
_platon_squeeze_void_average_z
_platon_squeeze_void_volume
_platon_squeeze_void_count_electrons
_platon_squeeze_void_content
1 0.049 0.467 -0.019 782 206 ' '
